data_4309169
loop_
_publ_author_name
'Nadezhda A. Bokach'
'Tatyana V. Kuznetsova'
'Svetlana A. Simanova'
'Matti Haukka'
'Armando J. L. Pombeiro'
'Vadim Yu. Kukushkin'

_publ_section_title
;
Nitrile-Amidine Coupling at Pt(IV) and Pt(II) Centers. An Easy Entry to
Imidoylamidine Complexes
;
_journal_name_full 'Inorganic Chemistry'
_journal_page_first 5152
_journal_page_last 5160
_journal_paper_doi 10.1021/ic050037q
_journal_volume 44
_journal_year 2005
_chemical_formula_moiety 'C36 H42 Cl2 N8 Pt'
_chemical_formula_sum 'C36 H42 Cl2 N8 Pt'
_chemical_formula_weight 852.77
_chemical_name_common '[PdCl2{NHC(NEt)2NC(Ph)NPh}2]'
_chemical_name_systematic
; 
 ? 
;
_space_group_IT_number 14
_symmetry_cell_setting monoclinic
_symmetry_space_group_name_Hall '-P 2yn'
_symmetry_space_group_name_H-M 'P 1 21/n 1'
_atom_sites_solution_hydrogens geom
_atom_sites_solution_primary direct
_atom_sites_solution_secondary difmap
_audit_creation_method SHELXL-97
_cell_angle_alpha 90.00
_cell_angle_beta 103.766(3)
_cell_angle_gamma 90.00
_cell_formula_units_Z 2
_cell_length_a 9.3749(3)
_cell_length_b 9.6825(4)
_cell_length_c 19.2244(7)
_cell_measurement_temperature 100(2)
_cell_volume 1694.92(11)
_computing_cell_refinement 'Denzo/Scalepack (Otwinowski & Minor, 1997)'
_computing_data_collection 'Collect (Nonius BV, 1997-2000)'
_computing_data_reduction 'Denzo/Scalepack (Otwinowski & Minor, 1997)'
_computing_molecular_graphics 'XP in SHELXTL v.6.14 (Bruker AXS, 2003)'
_computing_publication_material 'SHELXL-97 (Sheldrick, 1997)'
_computing_structure_refinement 'SHELXL-97 (Sheldrick, 1997)'
_computing_structure_solution 'SIR2002 (Burla et al., 2003)'
_diffrn_ambient_temperature 100(2)
_diffrn_detector_area_resol_mean 9
_diffrn_measured_fraction_theta_full 0.937
_diffrn_measured_fraction_theta_max 0.937
_diffrn_measurement_device '95mm CCD camera on \k-goniostat'
_diffrn_measurement_device_type KappaCCD
_diffrn_measurement_method '\f scans and \w scans'
_diffrn_radiation_monochromator 'horizonally mounted graphite crystal'
_diffrn_radiation_source 'fine-focus sealed tube'
_diffrn_radiation_type MoK\a
_diffrn_radiation_wavelength 0.71073
_diffrn_reflns_av_R_equivalents 0.0426
_diffrn_reflns_av_sigmaI/netI 0.0340
_diffrn_reflns_limit_h_max 10
_diffrn_reflns_limit_h_min -12
_diffrn_reflns_limit_k_max 10
_diffrn_reflns_limit_k_min -12
_diffrn_reflns_limit_l_max 24
_diffrn_reflns_limit_l_min -24
_diffrn_reflns_number 11409
_diffrn_reflns_theta_full 27.48
_diffrn_reflns_theta_max 27.48
_diffrn_reflns_theta_min 3.03
_exptl_absorpt_coefficient_mu 4.337
_exptl_absorpt_correction_T_max 0.5819
_exptl_absorpt_correction_T_min 0.3494
_exptl_absorpt_correction_type multi-scan
_exptl_absorpt_process_details 'Xprep in Shelxtl v.6.14 (Bruker AXS, 2003)'
_exptl_crystal_colour orange
_exptl_crystal_density_diffrn 1.671
_exptl_crystal_density_method 'not measured'
_exptl_crystal_description block
_exptl_crystal_F_000 852
_exptl_crystal_size_max 0.31
_exptl_crystal_size_mid 0.17
_exptl_crystal_size_min 0.14
_refine_diff_density_max 0.583
_refine_diff_density_min -1.648
_refine_diff_density_rms 0.115
_refine_ls_extinction_method none
_refine_ls_goodness_of_fit_ref 1.069
_refine_ls_hydrogen_treatment constr
_refine_ls_matrix_type full
_refine_ls_number_parameters 216
_refine_ls_number_reflns 3643
_refine_ls_number_restraints 0
_refine_ls_restrained_S_all 1.069
_refine_ls_R_factor_all 0.0314
_refine_ls_R_factor_gt 0.0239
_refine_ls_shift/su_max 0.001
_refine_ls_shift/su_mean 0.000
_refine_ls_structure_factor_coef Fsqd
_refine_ls_weighting_details 'calc w=1/[\s^2^(Fo^2^)+(0.0238P)^2^+2.6797P] where P=(Fo^2^+2Fc^2^)/3'
_refine_ls_weighting_scheme calc
_refine_ls_wR_factor_gt 0.0576
_refine_ls_wR_factor_ref 0.0624
_reflns_number_gt 3039
_reflns_number_total 3643
_reflns_threshold_expression >2sigma(I)
_cod_data_source_file ic050037qsi20050411_083720_2.cif
_cod_data_source_block structure_6
_cod_depositor_comments
;
The following automatic conversions were performed:
'_symmetry_cell_setting' value 'Monoclinic' changed to 'monoclinic'
according to '/home/saulius/struct/CIF-dictionaries/cif_core.dic'
dictionary named 'cif_core.dic' version 2.4.1 from 2010-06-29.

Automatic conversion script
Id: cif_fix_enum 1527 2010-12-29 10:47:43Z saulius 
;
_cod_original_sg_symbol_H-M 'P 21/n'
_cod_database_code 4309169

loop_
_symmetry_equiv_pos_as_xyz
'x, y, z'
'-x+1/2, y+1/2, -z+1/2'
'-x, -y, -z'
'x-1/2, -y-1/2, z-1/2'

loop_
_atom_site_label
_atom_site_type_symbol
_atom_site_fract_x
_atom_site_fract_y
_atom_site_fract_z
_atom_site_U_iso_or_equiv
_atom_site_adp_type
_atom_site_occupancy
_atom_site_symmetry_multiplicity
_atom_site_calc_flag
_atom_site_refinement_flags
_atom_site_disorder_assembly
_atom_site_disorder_group
Pt1 Pt 0.0000 0.0000 0.0000 0.01308(6) Uani 1 2 d S . .
Cl2 Cl -0.11976(8) 0.18465(8) 0.03938(4) 0.02251(16) Uani 1 1 d . . .
N1 N 0.1205(3) 0.1405(3) -0.03850(13) 0.0173(5) Uani 1 1 d . . .
H1 H 0.1786 0.1945 -0.0073 0.021 Uiso 1 1 calc R . .
N2 N 0.2164(3) 0.2480(3) -0.12413(13) 0.0174(5) Uani 1 1 d . . .
N3 N -0.0256(3) -0.0973(3) 0.16340(13) 0.0172(5) Uani 1 1 d . . .
N4 N 0.1416(3) -0.0011(2) 0.09964(14) 0.0144(5) Uani 1 1 d . . .
C1 C 0.1192(3) 0.1580(3) -0.10663(15) 0.0163(6) Uani 1 1 d . . .
C2 C 0.2114(3) 0.2803(3) -0.19939(15) 0.0195(6) Uani 1 1 d . . .
H2A H 0.2519 0.3740 -0.2025 0.023 Uiso 1 1 calc R . .
H2B H 0.1081 0.2801 -0.2273 0.023 Uiso 1 1 calc R . .
C3 C 0.2987(4) 0.1766(4) -0.23154(17) 0.0261(7) Uani 1 1 d . . .
H3A H 0.3987 0.1704 -0.2014 0.039 Uiso 1 1 calc R . .
H3B H 0.3024 0.2066 -0.2798 0.039 Uiso 1 1 calc R . .
H3C H 0.2514 0.0859 -0.2342 0.039 Uiso 1 1 calc R . .
C4 C 0.3321(3) 0.3131(3) -0.06973(16) 0.0197(6) Uani 1 1 d . . .
H4A H 0.4171 0.3321 -0.0905 0.024 Uiso 1 1 calc R . .
H4B H 0.3648 0.2478 -0.0295 0.024 Uiso 1 1 calc R . .
C5 C 0.2840(4) 0.4478(4) -0.04082(19) 0.0292(8) Uani 1 1 d . . .
H5A H 0.2534 0.5138 -0.0802 0.044 Uiso 1 1 calc R . .
H5B H 0.3661 0.4864 -0.0047 0.044 Uiso 1 1 calc R . .
H5C H 0.2015 0.4295 -0.0190 0.044 Uiso 1 1 calc R . .
C6 C 0.0952(3) -0.0322(3) 0.15824(16) 0.0164(6) Uani 1 1 d . . .
C7 C 0.1887(4) 0.0076(3) 0.23040(17) 0.0163(6) Uani 1 1 d . . .
C8 C 0.1265(4) 0.0912(3) 0.27419(17) 0.0219(7) Uani 1 1 d . . .
H8 H 0.0280 0.1219 0.2579 0.026 Uiso 1 1 calc R . .
C9 C 0.2074(4) 0.1301(3) 0.34148(17) 0.0262(7) Uani 1 1 d . . .
H9 H 0.1648 0.1889 0.3705 0.031 Uiso 1 1 calc R . .
C10 C 0.3502(4) 0.0834(4) 0.36656(17) 0.0261(7) Uani 1 1 d . . .
H10 H 0.4053 0.1095 0.4128 0.031 Uiso 1 1 calc R . .
C11 C 0.4117(4) -0.0012(3) 0.32367(19) 0.0227(7) Uani 1 1 d . . .
H11 H 0.5092 -0.0341 0.3408 0.027 Uiso 1 1 calc R . .
C12 C 0.3323(4) -0.0387(3) 0.25578(17) 0.0203(6) Uani 1 1 d . . .
H12 H 0.3761 -0.0961 0.2266 0.024 Uiso 1 1 calc R . .
C13 C 0.2793(3) 0.0677(3) 0.10507(15) 0.0158(6) Uani 1 1 d . . .
C14 C 0.3925(4) -0.0022(3) 0.08382(17) 0.0160(6) Uani 1 1 d . . .
H14 H 0.3788 -0.0950 0.0675 0.019 Uiso 1 1 calc R . .
C15 C 0.5250(3) 0.0643(3) 0.08658(16) 0.0204(6) Uani 1 1 d . . .
H15 H 0.6024 0.0164 0.0729 0.024 Uiso 1 1 calc R . .
C16 C 0.5444(3) 0.2000(3) 0.10918(15) 0.0220(7) Uani 1 1 d . . .
H16 H 0.6348 0.2455 0.1106 0.026 Uiso 1 1 calc R . .
C17 C 0.4316(4) 0.2699(3) 0.12986(17) 0.0244(7) Uani 1 1 d . . .
H17 H 0.4454 0.3629 0.1457 0.029 Uiso 1 1 calc R . .
C18 C 0.2985(3) 0.2040(3) 0.12736(16) 0.0201(6) Uani 1 1 d . . .
H18 H 0.2211 0.2522 0.1409 0.024 Uiso 1 1 calc R . .

loop_
_atom_site_aniso_label
_atom_site_aniso_U_11
_atom_site_aniso_U_22
_atom_site_aniso_U_33
_atom_site_aniso_U_23
_atom_site_aniso_U_13
_atom_site_aniso_U_12
Pt1 0.01208(9) 0.01609(10) 0.01129(9) 0.00020(5) 0.00320(6) -0.00113(6)
Cl2 0.0216(4) 0.0235(4) 0.0228(4) -0.0024(3) 0.0060(3) 0.0025(3)
N1 0.0121(12) 0.0287(14) 0.0109(11) -0.0013(10) 0.0025(9) -0.0075(11)
N2 0.0159(12) 0.0204(13) 0.0152(12) 0.0008(10) 0.0024(10) -0.0030(11)
N3 0.0139(12) 0.0209(13) 0.0168(12) -0.0004(10) 0.0037(9) -0.0002(11)
N4 0.0104(12) 0.0209(14) 0.0115(12) -0.0004(9) 0.0016(9) -0.0002(9)
C1 0.0135(14) 0.0182(15) 0.0177(14) 0.0029(11) 0.0045(11) 0.0032(12)
C2 0.0200(15) 0.0219(16) 0.0165(14) 0.0052(11) 0.0043(12) -0.0017(13)
C3 0.0229(17) 0.0351(19) 0.0227(16) 0.0018(14) 0.0101(13) 0.0030(15)
C4 0.0149(14) 0.0244(16) 0.0188(14) 0.0016(12) 0.0017(11) -0.0027(13)
C5 0.0275(18) 0.0240(17) 0.0325(19) -0.0027(15) 0.0001(15) -0.0048(16)
C6 0.0162(15) 0.0193(15) 0.0132(14) -0.0002(11) 0.0025(11) 0.0017(13)
C7 0.0178(16) 0.0177(15) 0.0137(14) 0.0012(10) 0.0043(12) -0.0039(12)
C8 0.0202(15) 0.0248(17) 0.0210(15) -0.0009(12) 0.0057(12) -0.0007(13)
C9 0.0331(19) 0.0265(17) 0.0216(16) -0.0056(13) 0.0117(14) -0.0055(15)
C10 0.0279(17) 0.0312(19) 0.0181(15) -0.0018(13) 0.0031(13) -0.0119(15)
C11 0.0191(17) 0.0276(18) 0.0197(16) 0.0021(12) 0.0012(13) -0.0058(13)
C12 0.0188(16) 0.0228(15) 0.0189(15) -0.0008(12) 0.0039(12) -0.0014(14)
C13 0.0150(14) 0.0177(16) 0.0136(13) 0.0026(11) 0.0010(11) -0.0018(12)
C14 0.0147(15) 0.0171(15) 0.0148(14) 0.0014(10) 0.0012(11) -0.0001(11)
C15 0.0167(15) 0.0265(18) 0.0177(14) 0.0021(12) 0.0038(11) 0.0007(14)
C16 0.0174(15) 0.0312(18) 0.0160(14) 0.0027(13) 0.0014(11) -0.0074(14)
C17 0.0286(17) 0.0225(16) 0.0208(15) -0.0020(12) 0.0032(13) -0.0058(14)
C18 0.0202(15) 0.0243(17) 0.0171(14) -0.0006(12) 0.0068(12) 0.0023(13)

loop_
_atom_type_symbol
_atom_type_description
_atom_type_scat_dispersion_real
_atom_type_scat_dispersion_imag
_atom_type_scat_source
C C 0.0033 0.0016 'International Tables Vol C Tables 4.2.6.8 and 6.1.1.4'
H H 0.0000 0.0000 'International Tables Vol C Tables 4.2.6.8 and 6.1.1.4'
N N 0.0061 0.0033 'International Tables Vol C Tables 4.2.6.8 and 6.1.1.4'
Cl Cl 0.1484 0.1585 'International Tables Vol C Tables 4.2.6.8 and 6.1.1.4'
Pt Pt -1.7033 8.3905 'International Tables Vol C Tables 4.2.6.8 and 6.1.1.4'

loop_
_geom_angle_atom_site_label_1
_geom_angle_atom_site_label_2
_geom_angle_atom_site_label_3
_geom_angle
_geom_angle_site_symmetry_1
_geom_angle_site_symmetry_3
_geom_angle_publ_flag
N1 Pt1 N1 180.0 . 3 ?
N1 Pt1 N4 87.05(10) . 3 ?
N1 Pt1 N4 92.95(10) 3 3 ?
N1 Pt1 N4 92.95(10) . . ?
N1 Pt1 N4 87.05(10) 3 . ?
N4 Pt1 N4 180.0 3 . ?
N1 Pt1 Cl2 87.53(8) . . ?
N1 Pt1 Cl2 92.46(8) 3 . ?
N4 Pt1 Cl2 92.56(7) 3 . ?
N4 Pt1 Cl2 87.44(7) . . ?
N1 Pt1 Cl2 92.47(8) . 3 ?
N1 Pt1 Cl2 87.54(8) 3 3 ?
N4 Pt1 Cl2 87.44(7) 3 3 ?
N4 Pt1 Cl2 92.56(7) . 3 ?
Cl2 Pt1 Cl2 180.0 . 3 ?
C1 N1 Pt1 125.2(2) . . ?
C1 N1 H1 117.4 . . ?
Pt1 N1 H1 117.4 . . ?
C1 N2 C4 121.8(2) . . ?
C1 N2 C2 120.9(2) . . ?
C4 N2 C2 117.2(2) . . ?
C6 N3 C1 123.2(3) . 3 ?
C6 N4 C13 120.8(3) . . ?
C6 N4 Pt1 121.3(2) . . ?
C13 N4 Pt1 115.86(19) . . ?
N1 C1 N2 118.7(3) . . ?
N1 C1 N3 126.4(3) . 3 ?
N2 C1 N3 114.9(3) . 3 ?
N2 C2 C3 111.5(2) . . ?
N2 C2 H2A 109.3 . . ?
C3 C2 H2A 109.3 . . ?
N2 C2 H2B 109.3 . . ?
C3 C2 H2B 109.3 . . ?
H2A C2 H2B 108.0 . . ?
C2 C3 H3A 109.5 . . ?
C2 C3 H3B 109.5 . . ?
H3A C3 H3B 109.5 . . ?
C2 C3 H3C 109.5 . . ?
H3A C3 H3C 109.5 . . ?
H3B C3 H3C 109.5 . . ?
N2 C4 C5 113.4(3) . . ?
N2 C4 H4A 108.9 . . ?
C5 C4 H4A 108.9 . . ?
N2 C4 H4B 108.9 . . ?
C5 C4 H4B 108.9 . . ?
H4A C4 H4B 107.7 . . ?
C4 C5 H5A 109.5 . . ?
C4 C5 H5B 109.5 . . ?
H5A C5 H5B 109.5 . . ?
C4 C5 H5C 109.5 . . ?
H5A C5 H5C 109.5 . . ?
H5B C5 H5C 109.5 . . ?
N3 C6 N4 128.9(3) . . ?
N3 C6 C7 112.0(3) . . ?
N4 C6 C7 119.0(3) . . ?
C12 C7 C8 119.0(3) . . ?
C12 C7 C6 123.0(3) . . ?
C8 C7 C6 118.0(3) . . ?
C9 C8 C7 120.5(3) . . ?
C9 C8 H8 119.8 . . ?
C7 C8 H8 119.8 . . ?
C10 C9 C8 120.3(3) . . ?
C10 C9 H9 119.8 . . ?
C8 C9 H9 119.8 . . ?
C11 C10 C9 119.4(3) . . ?
C11 C10 H10 120.3 . . ?
C9 C10 H10 120.3 . . ?
C10 C11 C12 120.6(3) . . ?
C10 C11 H11 119.7 . . ?
C12 C11 H11 119.7 . . ?
C11 C12 C7 120.2(3) . . ?
C11 C12 H12 119.9 . . ?
C7 C12 H12 119.9 . . ?
C18 C13 C14 119.9(3) . . ?
C18 C13 N4 120.8(3) . . ?
C14 C13 N4 119.1(3) . . ?
C15 C14 C13 119.9(3) . . ?
C15 C14 H14 120.1 . . ?
C13 C14 H14 120.1 . . ?
C16 C15 C14 120.2(3) . . ?
C16 C15 H15 119.9 . . ?
C14 C15 H15 119.9 . . ?
C15 C16 C17 120.0(3) . . ?
C15 C16 H16 120.0 . . ?
C17 C16 H16 120.0 . . ?
C16 C17 C18 120.2(3) . . ?
C16 C17 H17 119.9 . . ?
C18 C17 H17 119.9 . . ?
C13 C18 C17 119.8(3) . . ?
C13 C18 H18 120.1 . . ?
C17 C18 H18 120.1 . . ?

loop_
_geom_bond_atom_site_label_1
_geom_bond_atom_site_label_2
_geom_bond_distance
_geom_bond_site_symmetry_2
_geom_bond_publ_flag
Pt1 N1 2.018(2) . ?
Pt1 N1 2.018(2) 3 ?
Pt1 N4 2.054(3) 3 ?
Pt1 N4 2.054(3) . ?
Pt1 Cl2 2.3313(8) . ?
Pt1 Cl2 2.3313(8) 3 ?
N1 C1 1.318(4) . ?
N1 H1 0.8800 . ?
N2 C1 1.359(4) . ?
N2 C4 1.459(4) . ?
N2 C2 1.470(4) . ?
N3 C6 1.321(4) . ?
N3 C1 1.360(4) 3 ?
N4 C6 1.335(4) . ?
N4 C13 1.435(4) . ?
C1 N3 1.360(4) 3 ?
C2 C3 1.516(4) . ?
C2 H2A 0.9900 . ?
C2 H2B 0.9900 . ?
C3 H3A 0.9800 . ?
C3 H3B 0.9800 . ?
C3 H3C 0.9800 . ?
C4 C5 1.527(5) . ?
C4 H4A 0.9900 . ?
C4 H4B 0.9900 . ?
C5 H5A 0.9800 . ?
C5 H5B 0.9800 . ?
C5 H5C 0.9800 . ?
C6 C7 1.504(4) . ?
C7 C12 1.392(5) . ?
C7 C8 1.392(4) . ?
C8 C9 1.387(4) . ?
C8 H8 0.9500 . ?
C9 C10 1.386(5) . ?
C9 H9 0.9500 . ?
C10 C11 1.382(5) . ?
C10 H10 0.9500 . ?
C11 C12 1.388(5) . ?
C11 H11 0.9500 . ?
C12 H12 0.9500 . ?
C13 C18 1.386(4) . ?
C13 C14 1.399(4) . ?
C14 C15 1.389(4) . ?
C14 H14 0.9500 . ?
C15 C16 1.382(5) . ?
C15 H15 0.9500 . ?
C16 C17 1.391(5) . ?
C16 H16 0.9500 . ?
C17 C18 1.392(4) . ?
C17 H17 0.9500 . ?
C18 H18 0.9500 . ?

loop_
_geom_torsion_atom_site_label_1
_geom_torsion_atom_site_label_2
_geom_torsion_atom_site_label_3
_geom_torsion_atom_site_label_4
_geom_torsion
_geom_torsion_site_symmetry_1
_geom_torsion_site_symmetry_2
_geom_torsion_site_symmetry_3
_geom_torsion_site_symmetry_4
_geom_torsion_publ_flag
N1 Pt1 N1 C1 -144(6) 3 . . . ?
N4 Pt1 N1 C1 -23.3(3) 3 . . . ?
N4 Pt1 N1 C1 156.7(3) . . . . ?
Cl2 Pt1 N1 C1 -116.0(2) . . . . ?
Cl2 Pt1 N1 C1 64.0(2) 3 . . . ?
N1 Pt1 N4 C6 152.7(2) . . . . ?
N1 Pt1 N4 C6 -27.3(2) 3 . . . ?
N4 Pt1 N4 C6 5.3(6) 3 . . . ?
Cl2 Pt1 N4 C6 65.3(2) . . . . ?
Cl2 Pt1 N4 C6 -114.7(2) 3 . . . ?
N1 Pt1 N4 C13 -11.2(2) . . . . ?
N1 Pt1 N4 C13 168.8(2) 3 . . . ?
N4 Pt1 N4 C13 -158.6(5) 3 . . . ?
Cl2 Pt1 N4 C13 -98.62(19) . . . . ?
Cl2 Pt1 N4 C13 81.38(19) 3 . . . ?
Pt1 N1 C1 N2 -173.9(2) . . . . ?
Pt1 N1 C1 N3 8.3(4) . . . 3 ?
C4 N2 C1 N1 7.2(4) . . . . ?
C2 N2 C1 N1 -174.7(3) . . . . ?
C4 N2 C1 N3 -174.8(3) . . . 3 ?
C2 N2 C1 N3 3.3(4) . . . 3 ?
C1 N2 C2 C3 -86.1(3) . . . . ?
C4 N2 C2 C3 92.1(3) . . . . ?
C1 N2 C4 C5 -88.2(4) . . . . ?
C2 N2 C4 C5 93.7(3) . . . . ?
C1 N3 C6 N4 7.1(5) 3 . . . ?
C1 N3 C6 C7 -172.0(3) 3 . . . ?
C13 N4 C6 N3 -178.3(3) . . . . ?
Pt1 N4 C6 N3 18.6(4) . . . . ?
C13 N4 C6 C7 0.8(4) . . . . ?
Pt1 N4 C6 C7 -162.4(2) . . . . ?
N3 C6 C7 C12 120.2(3) . . . . ?
N4 C6 C7 C12 -59.0(4) . . . . ?
N3 C6 C7 C8 -58.0(4) . . . . ?
N4 C6 C7 C8 122.8(3) . . . . ?
C12 C7 C8 C9 1.3(5) . . . . ?
C6 C7 C8 C9 179.5(3) . . . . ?
C7 C8 C9 C10 -1.4(5) . . . . ?
C8 C9 C10 C11 0.5(5) . . . . ?
C9 C10 C11 C12 0.6(5) . . . . ?
C10 C11 C12 C7 -0.7(5) . . . . ?
C8 C7 C12 C11 -0.2(5) . . . . ?
C6 C7 C12 C11 -178.3(3) . . . . ?
C6 N4 C13 C18 -69.0(4) . . . . ?
Pt1 N4 C13 C18 95.0(3) . . . . ?
C6 N4 C13 C14 114.4(3) . . . . ?
Pt1 N4 C13 C14 -81.6(3) . . . . ?
C18 C13 C14 C15 1.4(4) . . . . ?
N4 C13 C14 C15 178.0(3) . . . . ?
C13 C14 C15 C16 -1.0(4) . . . . ?
C14 C15 C16 C17 0.6(5) . . . . ?
C15 C16 C17 C18 -0.5(5) . . . . ?
C14 C13 C18 C17 -1.3(4) . . . . ?
N4 C13 C18 C17 -177.8(3) . . . . ?
C16 C17 C18 C13 0.9(5) . . . . ?
